data_7203117
loop_
_publ_author_name
'Yueh-Hua Wang'
'Kuan-Lun Chu'
'Huan-Ching Chen'
'Chun-Wei Yeh'
'Zhi-Kai Chan'
'Maw-Cherng Suen'
'Jhy-Der Chen'
'Ju-Chun Wang'

_publ_section_title
;
 Adjusting the frameworks of polymeric silver(<small>I</small>)
 complexes with 2-aminopyrimidyl ligands by changing the counterions
;
_journal_name_full CrystEngComm
_journal_page_first 84
_journal_page_last 93
_journal_paper_doi 10.1039/b511584a
_journal_year 2006
_chemical_formula_sum 'C12 H26 Ag4 N6 O12 S2'
_chemical_formula_weight 941.99
_chemical_name_systematic
;
?
;
_space_group_IT_number 14
_symmetry_cell_setting monoclinic
_symmetry_space_group_name_Hall '-P 2ybc'
_symmetry_space_group_name_H-M 'P 1 21/c 1'
_atom_sites_solution_hydrogens geom
_atom_sites_solution_primary direct
_atom_sites_solution_secondary difmap
_audit_creation_method SHELXL-97
_cell_angle_alpha 90.00
_cell_angle_beta 91.64(2)
_cell_angle_gamma 90.00
_cell_formula_units_Z 4
_cell_length_a 10.727(2)
_cell_length_b 17.216(2)
_cell_length_c 13.462(3)
_cell_measurement_reflns_used 30
_cell_measurement_temperature 295(2)
_cell_measurement_theta_max 12.52
_cell_measurement_theta_min 4.97
_cell_volume 2485.1(8)
_computing_cell_refinement 'Bruker XSCANS'
_computing_data_collection 'Bruker XSCANS'
_computing_data_reduction 'Bruker SHELXTL'
_computing_molecular_graphics 'Bruker SHELXTL'
_computing_publication_material 'Bruker SHELXTL'
_computing_structure_refinement 'SHELXL-97 (Sheldrick, 1997)'
_computing_structure_solution 'SHELXS-97 (Sheldrick, 1990)'
_diffrn_ambient_temperature 295(2)
_diffrn_measured_fraction_theta_full 0.989
_diffrn_measured_fraction_theta_max 0.989
_diffrn_measurement_device_type 'Bruker P4'
_diffrn_measurement_method '\w scans'
_diffrn_radiation_monochromator graphite
_diffrn_radiation_source 'fine-focus sealed tube'
_diffrn_radiation_type MoK\a
_diffrn_radiation_wavelength 0.71073
_diffrn_reflns_av_R_equivalents 0.0345
_diffrn_reflns_av_sigmaI/netI 0.0428
_diffrn_reflns_limit_h_max 12
_diffrn_reflns_limit_h_min -1
_diffrn_reflns_limit_k_max 1
_diffrn_reflns_limit_k_min -20
_diffrn_reflns_limit_l_max 16
_diffrn_reflns_limit_l_min -16
_diffrn_reflns_number 5420
_diffrn_reflns_theta_full 25.02
_diffrn_reflns_theta_max 25.02
_diffrn_reflns_theta_min 1.90
_diffrn_standards_interval_count 97
_diffrn_standards_number 3
_exptl_absorpt_coefficient_mu 3.343
_exptl_absorpt_correction_T_max 0.9966
_exptl_absorpt_correction_T_min 0.7157
_exptl_absorpt_correction_type \y-scan
_exptl_crystal_colour colorless
_exptl_crystal_density_diffrn 2.518
_exptl_crystal_density_method 'not measured'
_exptl_crystal_description plate
_exptl_crystal_F_000 1824
_exptl_crystal_size_max 0.7
_exptl_crystal_size_mid 0.2
_exptl_crystal_size_min 0.1
_refine_diff_density_max 1.375
_refine_diff_density_min -1.483
_refine_diff_density_rms 0.203
_refine_ls_extinction_method none
_refine_ls_goodness_of_fit_ref 1.066
_refine_ls_hydrogen_treatment constr
_refine_ls_matrix_type full
_refine_ls_number_parameters 329
_refine_ls_number_reflns 4327
_refine_ls_number_restraints 0
_refine_ls_restrained_S_all 1.066
_refine_ls_R_factor_all 0.0740
_refine_ls_R_factor_gt 0.0549
_refine_ls_shift/su_max 0.001
_refine_ls_shift/su_mean 0.000
_refine_ls_structure_factor_coef Fsqd
_refine_ls_weighting_details 'calc w=1/[\s^2^(Fo^2^)+(0.0243P)^2^+49.8382P] where P=(Fo^2^+2Fc^2^)/3'
_refine_ls_weighting_scheme calc
_refine_ls_wR_factor_gt 0.1203
_refine_ls_wR_factor_ref 0.1291
_reflns_number_gt 3318
_reflns_number_total 4327
_reflns_threshold_expression >2sigma(I)
_cod_data_source_file b511584a.txt
_cod_data_source_block 6
_cod_depositor_comments
;
The following automatic conversions were performed:
'_symmetry_cell_setting' value 'Monoclinic' changed to 'monoclinic'
according to '/home/saulius/struct/CIF-dictionaries/cif_core.dic'
dictionary named 'cif_core.dic' version 2.4.1 from 2010-06-29.

Automatic conversion script
Id: cif_fix_enum 1527 2010-12-29 10:47:43Z saulius 
;
_cod_original_sg_symbol_H-M P2(1)/c
_cod_database_code 7203117

loop_
_symmetry_equiv_pos_as_xyz
'x, y, z'
'-x, y+1/2, -z+1/2'
'-x, -y, -z'
'x, -y-1/2, z-1/2'

loop_
_atom_site_label
_atom_site_type_symbol
_atom_site_fract_x
_atom_site_fract_y
_atom_site_fract_z
_atom_site_U_iso_or_equiv
_atom_site_adp_type
_atom_site_occupancy
_atom_site_symmetry_multiplicity
_atom_site_calc_flag
_atom_site_refinement_flags
_atom_site_disorder_assembly
_atom_site_disorder_group
Ag1 Ag 1.19416(8) -0.10051(5) 1.30540(10) 0.0581(3) Uani 1 1 d . . .
Ag2 Ag 0.85497(7) 0.03937(4) 1.13075(7) 0.0381(2) Uani 1 1 d . . .
Ag3 Ag 0.94575(8) 0.12648(5) 0.92611(7) 0.0429(2) Uani 1 1 d . . .
Ag4 Ag 0.41350(8) 0.28875(5) 0.87634(8) 0.0441(2) Uani 1 1 d . . .
S1 S 0.8692(2) -0.09923(14) 1.30212(19) 0.0277(5) Uani 1 1 d . . .
S2 S 1.1646(2) 0.05654(13) 1.09123(19) 0.0255(5) Uani 1 1 d . . .
O1 O 0.9781(6) -0.1307(4) 1.2481(6) 0.0368(17) Uani 1 1 d . . .
O2 O 0.7813(7) -0.0624(4) 1.2299(6) 0.0440(19) Uani 1 1 d . . .
O3 O 0.9121(7) -0.0429(4) 1.3770(6) 0.0425(19) Uani 1 1 d . . .
O4 O 0.8054(7) -0.1640(4) 1.3499(6) 0.0413(19) Uani 1 1 d . . .
O5 O 1.1354(7) 0.0203(4) 1.3511(6) 0.0383(18) Uani 1 1 d . . .
O6 O 1.2095(7) -0.0228(4) 1.1138(7) 0.046(2) Uani 1 1 d . . .
O7 O 1.1089(7) 0.0578(4) 0.9909(5) 0.0395(18) Uani 1 1 d . . .
O8 O 1.2667(6) 0.1128(4) 1.0963(6) 0.0405(19) Uani 1 1 d . . .
O9 O 1.0693(6) 0.0787(4) 1.1634(5) 0.0328(16) Uani 1 1 d . . .
O10 O 0.3617(7) 0.1480(4) 0.9082(6) 0.0410(18) Uani 1 1 d . . .
O11 O 0.3037(7) 0.3850(5) 0.9742(6) 0.0435(19) Uani 1 1 d . . .
O12 O 0.2504(7) 0.2909(4) 0.7625(6) 0.0406(18) Uani 1 1 d . . .
N1 N 1.2794(7) -0.2157(4) 1.3286(6) 0.0251(17) Uani 1 1 d . . .
N2 N 1.0854(7) -0.2754(5) 1.3199(6) 0.0303(19) Uani 1 1 d . . .
H2A H 1.0440 -0.2335 1.3154 0.036 Uiso 1 1 d R . .
H2B H 1.0358 -0.3192 1.3109 0.036 Uiso 1 1 d R . .
N3 N 1.2586(7) -0.3531(4) 1.3508(5) 0.0225(17) Uani 1 1 d . . .
N4 N 0.8190(7) 0.2308(4) 0.9237(6) 0.0265(18) Uani 1 1 d . . .
N5 N 0.6379(7) 0.1601(4) 0.9045(6) 0.0275(18) Uani 1 1 d . . .
H5A H 0.6820 0.1231 0.9375 0.033 Uiso 1 1 d R . .
H5B H 0.5619 0.1655 0.9218 0.033 Uiso 1 1 d R . .
N6 N 0.6207(7) 0.2938(4) 0.9025(6) 0.0285(18) Uani 1 1 d . . .
C1 C 1.4014(9) -0.2208(6) 1.3408(7) 0.030(2) Uani 1 1 d . . .
C2 C 1.4774(9) -0.1476(6) 1.3371(8) 0.037(2) Uani 1 1 d . . .
H2C H 1.4298 -0.1077 1.3036 0.055 Uiso 1 1 calc R . .
H2D H 1.5523 -0.1573 1.3018 0.055 Uiso 1 1 calc R . .
H2E H 1.4986 -0.1310 1.4035 0.055 Uiso 1 1 calc R . .
C3 C 1.4573(9) -0.2931(6) 1.3574(7) 0.030(2) Uani 1 1 d . . .
H3C H 1.5436 -0.2974 1.3640 0.036 Uiso 1 1 calc R . .
C4 C 1.3835(9) -0.3578(6) 1.3639(8) 0.030(2) Uani 1 1 d . . .
C5 C 1.4361(10) -0.4374(6) 1.3832(10) 0.044(3) Uani 1 1 d . . .
H5D H 1.4135 -0.4711 1.3288 0.066 Uiso 1 1 calc R . .
H5E H 1.4032 -0.4577 1.4434 0.066 Uiso 1 1 calc R . .
H5F H 1.5254 -0.4342 1.3897 0.066 Uiso 1 1 calc R . .
C6 C 1.2090(9) -0.2814(5) 1.3333(7) 0.025(2) Uani 1 1 d . . .
C7 C 0.8750(10) 0.3005(6) 0.9319(8) 0.035(2) Uani 1 1 d . . .
C8 C 1.0155(10) 0.3011(7) 0.9431(10) 0.050(3) Uani 1 1 d . . .
H8B H 1.0410 0.2676 0.9969 0.076 Uiso 1 1 calc R . .
H8C H 1.0436 0.3530 0.9567 0.076 Uiso 1 1 calc R . .
H8D H 1.0511 0.2830 0.8827 0.076 Uiso 1 1 calc R . .
C9 C 0.8058(10) 0.3679(6) 0.9272(8) 0.036(2) Uani 1 1 d . . .
H9A H 0.8441 0.4159 0.9360 0.044 Uiso 1 1 calc R . .
C10 C 0.6798(10) 0.3630(6) 0.9095(8) 0.033(2) Uani 1 1 d . . .
C11 C 0.6033(12) 0.4351(6) 0.9003(10) 0.052(3) Uani 1 1 d . . .
H11B H 0.5340 0.4261 0.8551 0.078 Uiso 1 1 calc R . .
H11C H 0.6537 0.4765 0.8755 0.078 Uiso 1 1 calc R . .
H11D H 0.5731 0.4491 0.9643 0.078 Uiso 1 1 calc R . .
C12 C 0.6941(8) 0.2295(5) 0.9105(7) 0.0212(19) Uani 1 1 d . . .

loop_
_atom_site_aniso_label
_atom_site_aniso_U_11
_atom_site_aniso_U_22
_atom_site_aniso_U_33
_atom_site_aniso_U_23
_atom_site_aniso_U_13
_atom_site_aniso_U_12
Ag1 0.0351(5) 0.0253(4) 0.1138(9) -0.0062(5) 0.0032(5) 0.0022(4)
Ag2 0.0299(4) 0.0253(4) 0.0596(6) -0.0035(4) 0.0070(4) 0.0012(3)
Ag3 0.0310(4) 0.0369(5) 0.0609(6) 0.0037(4) 0.0035(4) 0.0076(4)
Ag4 0.0295(4) 0.0357(5) 0.0670(6) -0.0013(4) -0.0014(4) 0.0046(3)
S1 0.0241(12) 0.0222(11) 0.0371(14) 0.0003(10) 0.0072(10) 0.0005(9)
S2 0.0168(11) 0.0189(11) 0.0409(15) -0.0031(10) 0.0036(10) 0.0017(9)
O1 0.029(4) 0.037(4) 0.045(4) -0.009(3) 0.007(3) 0.004(3)
O2 0.032(4) 0.043(4) 0.057(5) 0.013(4) -0.001(4) 0.004(3)
O3 0.042(4) 0.038(4) 0.049(5) -0.014(4) 0.009(4) -0.009(3)
O4 0.049(5) 0.030(4) 0.046(5) 0.008(3) 0.011(4) -0.014(3)
O5 0.042(4) 0.029(4) 0.045(5) -0.005(3) 0.008(4) 0.001(3)
O6 0.043(4) 0.024(4) 0.073(6) -0.001(4) 0.009(4) 0.012(3)
O7 0.033(4) 0.047(5) 0.038(4) -0.005(4) -0.002(3) 0.008(3)
O8 0.029(4) 0.037(4) 0.056(5) -0.013(4) 0.014(3) -0.016(3)
O9 0.025(4) 0.032(4) 0.041(4) -0.005(3) 0.010(3) 0.000(3)
O10 0.035(4) 0.043(4) 0.045(5) 0.009(4) -0.005(3) -0.013(3)
O11 0.031(4) 0.049(5) 0.050(5) -0.010(4) 0.002(3) 0.002(3)
O12 0.040(4) 0.040(4) 0.041(5) 0.005(4) -0.003(3) 0.002(3)
N1 0.020(4) 0.022(4) 0.034(5) -0.002(3) 0.005(3) 0.001(3)
N2 0.023(4) 0.025(4) 0.043(5) -0.002(4) -0.004(4) -0.002(3)
N3 0.017(4) 0.031(4) 0.020(4) 0.002(3) 0.004(3) 0.000(3)
N4 0.017(4) 0.026(4) 0.038(5) 0.006(4) 0.010(3) -0.002(3)
N5 0.025(4) 0.017(4) 0.041(5) 0.004(4) 0.004(4) 0.003(3)
N6 0.022(4) 0.022(4) 0.041(5) 0.000(4) 0.009(4) 0.001(3)
C1 0.032(6) 0.030(5) 0.028(5) -0.002(4) 0.004(4) -0.007(4)
C2 0.029(5) 0.038(6) 0.042(7) 0.001(5) -0.002(5) -0.012(5)
C3 0.017(5) 0.040(6) 0.033(6) 0.003(5) 0.003(4) 0.003(4)
C4 0.026(5) 0.027(5) 0.038(6) -0.002(4) 0.004(4) 0.005(4)
C5 0.027(6) 0.035(6) 0.070(8) 0.004(6) 0.006(5) 0.005(5)
C6 0.025(5) 0.026(5) 0.025(5) -0.001(4) 0.008(4) 0.001(4)
C7 0.038(6) 0.035(6) 0.033(6) 0.001(5) 0.008(5) -0.007(5)
C8 0.032(6) 0.045(7) 0.074(9) 0.006(6) 0.000(6) -0.010(5)
C9 0.035(6) 0.023(5) 0.052(7) -0.004(5) 0.002(5) -0.012(4)
C10 0.037(6) 0.022(5) 0.042(6) 0.000(4) 0.014(5) 0.004(4)
C11 0.056(8) 0.025(5) 0.077(9) 0.004(6) 0.032(7) 0.002(5)
C12 0.023(5) 0.022(5) 0.018(5) -0.001(4) 0.000(4) 0.000(4)

loop_
_atom_type_symbol
_atom_type_description
_atom_type_scat_dispersion_real
_atom_type_scat_dispersion_imag
_atom_type_scat_source
C C 0.0033 0.0016 'International Tables Vol C Tables 4.2.6.8 and 6.1.1.4'
H H 0.0000 0.0000 'International Tables Vol C Tables 4.2.6.8 and 6.1.1.4'
N N 0.0061 0.0033 'International Tables Vol C Tables 4.2.6.8 and 6.1.1.4'
O O 0.0106 0.0060 'International Tables Vol C Tables 4.2.6.8 and 6.1.1.4'
S S 0.1246 0.1234 'International Tables Vol C Tables 4.2.6.8 and 6.1.1.4'
Ag Ag -0.8971 1.1015 'International Tables Vol C Tables 4.2.6.8 and 6.1.1.4'

loop_
_geom_angle_atom_site_label_1
_geom_angle_atom_site_label_2
_geom_angle_atom_site_label_3
_geom_angle
_geom_angle_site_symmetry_1
_geom_angle_site_symmetry_3
_geom_angle_publ_flag
N1 Ag1 O5 155.0(3) . . ?
N1 Ag1 O1 103.7(3) . . ?
O5 Ag1 O1 90.7(2) . . ?
N3 Ag2 O2 111.2(3) 2_757 . ?
N3 Ag2 O7 139.4(3) 2_757 3_757 ?
O2 Ag2 O7 86.0(3) . 3_757 ?
N3 Ag2 O9 105.4(2) 2_757 . ?
O2 Ag2 O9 115.9(2) . . ?
O7 Ag2 O9 98.6(2) 3_757 . ?
N3 Ag2 Ag3 83.77(19) 2_757 . ?
O2 Ag2 Ag3 157.2(2) . . ?
O7 Ag2 Ag3 71.84(19) 3_757 . ?
O9 Ag2 Ag3 73.98(17) . . ?
N4 Ag3 O7 151.7(3) . . ?
N4 Ag3 O6 99.7(3) . 3_757 ?
O7 Ag3 O6 102.4(3) . 3_757 ?
N4 Ag3 O1 100.1(3) . 3_757 ?
O7 Ag3 O1 96.1(2) . 3_757 ?
O6 Ag3 O1 93.0(3) 3_757 3_757 ?
N4 Ag3 Ag2 100.5(2) . . ?
O7 Ag3 Ag2 71.68(19) . . ?
O6 Ag3 Ag2 69.1(2) 3_757 . ?
O1 Ag3 Ag2 154.69(17) 3_757 . ?
N6 Ag4 O12 147.0(3) . . ?
N6 Ag4 O11 112.3(3) . . ?
O12 Ag4 O11 88.8(3) . . ?
N6 Ag4 O10 103.5(3) . . ?
O12 Ag4 O10 87.8(3) . . ?
O11 Ag4 O10 116.6(3) . . ?
O3 S1 O4 110.1(5) . . ?
O3 S1 O2 110.6(5) . . ?
O4 S1 O2 108.6(5) . . ?
O3 S1 O1 109.9(4) . . ?
O4 S1 O1 108.6(4) . . ?
O2 S1 O1 109.1(5) . . ?
O7 S2 O8 108.6(5) . . ?
O7 S2 O6 109.1(5) . . ?
O8 S2 O6 111.3(5) . . ?
O7 S2 O9 109.3(4) . . ?
O8 S2 O9 109.2(4) . . ?
O6 S2 O9 109.3(4) . . ?
S1 O1 Ag1 120.6(4) . . ?
S1 O1 Ag3 136.5(4) . 3_757 ?
Ag1 O1 Ag3 87.6(2) . 3_757 ?
S1 O2 Ag2 118.3(4) . . ?
S2 O6 Ag3 114.0(4) . 3_757 ?
S2 O7 Ag3 130.9(4) . . ?
S2 O7 Ag2 123.7(4) . 3_757 ?
Ag3 O7 Ag2 104.0(3) . 3_757 ?
S2 O9 Ag2 118.6(4) . . ?
C1 N1 C6 119.3(8) . . ?
C1 N1 Ag1 119.0(6) . . ?
C6 N1 Ag1 121.7(6) . . ?
C6 N2 H2A 126.2 . . ?
C6 N2 H2B 121.1 . . ?
H2A N2 H2B 112.6 . . ?
C4 N3 C6 117.2(8) . . ?
C4 N3 Ag2 118.6(6) . 2_747 ?
C6 N3 Ag2 124.0(6) . 2_747 ?
C7 N4 C12 117.8(8) . . ?
C7 N4 Ag3 116.2(6) . . ?
C12 N4 Ag3 125.9(6) . . ?
C12 N5 H5A 111.8 . . ?
C12 N5 H5B 108.4 . . ?
H5A N5 H5B 115.5 . . ?
C10 N6 C12 116.3(8) . . ?
C10 N6 Ag4 120.4(6) . . ?
C12 N6 Ag4 123.3(6) . . ?
N1 C1 C3 119.9(9) . . ?
N1 C1 C2 118.6(9) . . ?
C3 C1 C2 121.5(9) . . ?
C1 C2 H2C 109.5 . . ?
C1 C2 H2D 109.5 . . ?
H2C C2 H2D 109.5 . . ?
C1 C2 H2E 109.5 . . ?
H2C C2 H2E 109.5 . . ?
H2D C2 H2E 109.5 . . ?
C4 C3 C1 119.2(9) . . ?
C4 C3 H3C 120.4 . . ?
C1 C3 H3C 120.4 . . ?
N3 C4 C3 121.2(9) . . ?
N3 C4 C5 116.3(9) . . ?
C3 C4 C5 122.5(9) . . ?
C4 C5 H5D 109.5 . . ?
C4 C5 H5E 109.5 . . ?
H5D C5 H5E 109.5 . . ?
C4 C5 H5F 109.5 . . ?
H5D C5 H5F 109.5 . . ?
H5E C5 H5F 109.5 . . ?
N2 C6 N3 118.3(8) . . ?
N2 C6 N1 118.6(8) . . ?
N3 C6 N1 123.1(8) . . ?
N4 C7 C9 120.6(9) . . ?
N4 C7 C8 117.2(9) . . ?
C9 C7 C8 122.2(10) . . ?
C7 C8 H8B 109.5 . . ?
C7 C8 H8C 109.5 . . ?
H8B C8 H8C 109.5 . . ?
C7 C8 H8D 109.5 . . ?
H8B C8 H8D 109.5 . . ?
H8C C8 H8D 109.5 . . ?
C10 C9 C7 118.9(9) . . ?
C10 C9 H9A 120.5 . . ?
C7 C9 H9A 120.5 . . ?
N6 C10 C9 121.7(9) . . ?
N6 C10 C11 118.2(9) . . ?
C9 C10 C11 120.1(10) . . ?
C10 C11 H11B 109.5 . . ?
C10 C11 H11C 109.5 . . ?
H11B C11 H11C 109.5 . . ?
C10 C11 H11D 109.5 . . ?
H11B C11 H11D 109.5 . . ?
H11C C11 H11D 109.5 . . ?
N5 C12 N4 117.8(8) . . ?
N5 C12 N6 117.6(8) . . ?
N4 C12 N6 124.6(8) . . ?

loop_
_geom_bond_atom_site_label_1
_geom_bond_atom_site_label_2
_geom_bond_distance
_geom_bond_site_symmetry_2
_geom_bond_publ_flag
Ag1 N1 2.202(7) . ?
Ag1 O5 2.264(7) . ?
Ag1 O1 2.476(7) . ?
Ag2 N3 2.233(7) 2_757 ?
Ag2 O2 2.353(8) . ?
Ag2 O7 2.381(7) 3_757 ?
Ag2 O9 2.425(7) . ?
Ag2 Ag3 3.3077(14) . ?
Ag3 N4 2.252(8) . ?
Ag3 O7 2.265(7) . ?
Ag3 O6 2.489(8) 3_757 ?
Ag3 O1 2.506(7) 3_757 ?
Ag4 N6 2.242(8) . ?
Ag4 O12 2.293(7) . ?
Ag4 O11 2.441(7) . ?
Ag4 O10 2.525(7) . ?
S1 O3 1.463(8) . ?
S1 O4 1.466(7) . ?
S1 O2 1.478(8) . ?
S1 O1 1.496(7) . ?
S2 O7 1.462(8) . ?
S2 O8 1.462(7) . ?
S2 O6 1.478(7) . ?
S2 O9 1.480(7) . ?
O1 Ag3 2.506(7) 3_757 ?
O6 Ag3 2.489(8) 3_757 ?
O7 Ag2 2.381(7) 3_757 ?
N1 C1 1.317(12) . ?
N1 C6 1.364(12) . ?
N2 C6 1.337(12) . ?
N2 H2A 0.8484 . ?
N2 H2B 0.9288 . ?
N3 C4 1.349(12) . ?
N3 C6 1.362(12) . ?
N3 Ag2 2.233(7) 2_747 ?
N4 C7 1.344(13) . ?
N4 C12 1.347(12) . ?
N5 C12 1.340(11) . ?
N5 H5A 0.9027 . ?
N5 H5B 0.8593 . ?
N6 C10 1.351(13) . ?
N6 C12 1.360(12) . ?
C1 C3 1.398(14) . ?
C1 C2 1.502(13) . ?
C2 H2C 0.9600 . ?
C2 H2D 0.9600 . ?
C2 H2E 0.9600 . ?
C3 C4 1.370(14) . ?
C3 H3C 0.9300 . ?
C4 C5 1.502(14) . ?
C5 H5D 0.9600 . ?
C5 H5E 0.9600 . ?
C5 H5F 0.9600 . ?
C7 C9 1.378(15) . ?
C7 C8 1.510(15) . ?
C8 H8B 0.9600 . ?
C8 H8C 0.9600 . ?
C8 H8D 0.9600 . ?
C9 C10 1.368(15) . ?
C9 H9A 0.9300 . ?
C10 C11 1.492(14) . ?
C11 H11B 0.9600 . ?
C11 H11C 0.9600 . ?
C11 H11D 0.9600 . ?
